data_4026112
loop_
_publ_author_name
'S. Fern Lim'
'Benjamin L. Harris'
'Paul Blanc'
'Jonathan M. White'

_publ_section_title
;
 Orbital Interactions in Selenomethyl-Substituted Pyridinium Ions and
 Carbenium Ions with Higher Electron Demand
;
_journal_name_full 'Journal of Organic Chemistry'
_journal_page_first 1673
_journal_page_last 1682
_journal_paper_doi 10.1021/jo102307v
_journal_volume 76
_journal_year 2011
_chemical_formula_sum 'C15 H16 F3 N O3 S Se'
_chemical_formula_weight 426.31
_chemical_name_systematic
;
 ?
;
_space_group_IT_number 14
_symmetry_cell_setting monoclinic
_symmetry_space_group_name_Hall '-P 2ybc'
_symmetry_space_group_name_H-M 'P 1 21/c 1'
_atom_sites_solution_hydrogens geom
_atom_sites_solution_primary direct
_atom_sites_solution_secondary difmap
_audit_creation_method SHELXL-97
_cell_angle_alpha 90.00
_cell_angle_beta 99.476(3)
_cell_angle_gamma 90.00
_cell_formula_units_Z 4
_cell_length_a 14.8030(5)
_cell_length_b 8.9842(3)
_cell_length_c 13.0040(4)
_cell_measurement_reflns_used 4678
_cell_measurement_temperature 130(2)
_cell_measurement_theta_max 72.2467
_cell_measurement_theta_min 3.0272
_cell_volume 1705.84(10)
_computing_cell_refinement
;
CrysAlis RED, Oxford Diffraction Ltd.,
Version 1.171.32.5 (release 08-05-2007 CrysAlis171 .NET)
(compiled May  8 2007,13:10:02)
;
_computing_data_collection
;
CrysAlis CCD, Oxford Diffraction Ltd.,
Version 1.171.32.5 (release 08-05-2007 CrysAlis171 .NET)
(compiled May  8 2007,13:10:02)
;
_computing_data_reduction
;
CrysAlis RED, Oxford Diffraction Ltd.,
Version 1.171.32.5 (release 08-05-2007 CrysAlis171 .NET)
(compiled May  8 2007,13:10:02)
;
_computing_structure_refinement 'SHELXL-97 (Sheldrick, 1997)'
_diffrn_ambient_temperature 130(2)
_diffrn_measured_fraction_theta_full 0.973
_diffrn_measured_fraction_theta_max 0.973
_diffrn_radiation_monochromator graphite
_diffrn_radiation_source 'Enhance (Cu) X-ray Source'
_diffrn_radiation_type CuK\a
_diffrn_radiation_wavelength 1.54184
_diffrn_reflns_av_R_equivalents 0.0465
_diffrn_reflns_av_sigmaI/netI 0.0362
_diffrn_reflns_limit_h_max 18
_diffrn_reflns_limit_h_min -17
_diffrn_reflns_limit_k_max 11
_diffrn_reflns_limit_k_min -9
_diffrn_reflns_limit_l_max 16
_diffrn_reflns_limit_l_min -15
_diffrn_reflns_number 9296
_diffrn_reflns_theta_full 72.42
_diffrn_reflns_theta_max 72.42
_diffrn_reflns_theta_min 3.03
_exptl_absorpt_coefficient_mu 4.551
_exptl_absorpt_correction_T_max 0.832
_exptl_absorpt_correction_T_min 0.265
_exptl_absorpt_correction_type gaussian
_exptl_absorpt_process_details
;
CrysAlis RED, Oxford Diffraction Ltd.,
Version 1.171.32.5 (release 08-05-2007 CrysAlis171 .NET)
(compiled May  8 2007,13:10:02)
numerical absorption correction based on gaussian integration over
            a multifaceted crystal model
;
_exptl_crystal_density_diffrn 1.660
_exptl_crystal_F_000 856
_exptl_crystal_size_max 0.6925
_exptl_crystal_size_mid 0.2597
_exptl_crystal_size_min 0.0400
_refine_diff_density_max 0.856
_refine_diff_density_min -0.330
_refine_diff_density_rms 0.103
_refine_ls_extinction_method none
_refine_ls_goodness_of_fit_ref 1.068
_refine_ls_hydrogen_treatment constr
_refine_ls_matrix_type full
_refine_ls_number_parameters 217
_refine_ls_number_reflns 3284
_refine_ls_number_restraints 0
_refine_ls_restrained_S_all 1.068
_refine_ls_R_factor_all 0.0481
_refine_ls_R_factor_gt 0.0436
_refine_ls_shift/su_max 0.000
_refine_ls_shift/su_mean 0.000
_refine_ls_structure_factor_coef Fsqd
_refine_ls_weighting_details 'calc w=1/[\s^2^(Fo^2^)+(0.0893P)^2^+0.0000P] where P=(Fo^2^+2Fc^2^)/3'
_refine_ls_weighting_scheme calc
_refine_ls_wR_factor_gt 0.1218
_refine_ls_wR_factor_ref 0.1244
_reflns_number_gt 2748
_reflns_number_total 3284
_reflns_threshold_expression >2sigma(I)
_cod_data_source_file jo102307v_si_001.cif
_cod_data_source_block jmwsf4
_cod_database_code 4026112

loop_
_symmetry_equiv_pos_as_xyz
'x, y, z'
'-x, y+1/2, -z+1/2'
'-x, -y, -z'
'x, -y-1/2, z-1/2'

loop_
_atom_site_label
_atom_site_type_symbol
_atom_site_fract_x
_atom_site_fract_y
_atom_site_fract_z
_atom_site_U_iso_or_equiv
_atom_site_adp_type
_atom_site_occupancy
_atom_site_symmetry_multiplicity
_atom_site_calc_flag
_atom_site_refinement_flags
C14 C 0.0220(2) 0.5104(4) -0.2877(3) 0.0476(8) Uani 1 1 d .
H14B H 0.0344 0.5528 -0.3517 0.071 Uiso 1 1 calc R
H14C H 0.0206 0.5880 -0.2372 0.071 Uiso 1 1 calc R
H14A H -0.0361 0.4606 -0.3001 0.071 Uiso 1 1 calc R
C5 C 0.0901(2) 0.3294(4) -0.1583(2) 0.0390(7) Uani 1 1 d .
H5 H 0.0424 0.3496 -0.1219 0.047 Uiso 1 1 calc R
C4 C 0.1551(2) 0.2253(4) -0.1202(2) 0.0384(7) Uani 1 1 d .
H4 H 0.1513 0.1763 -0.0581 0.046 Uiso 1 1 calc R
C3 C 0.2262(2) 0.1929(3) -0.1735(2) 0.0321(6) Uani 1 1 d .
C2 C 0.2296(2) 0.2743(4) -0.2650(2) 0.0403(7) Uani 1 1 d .
H2 H 0.2773 0.2579 -0.3020 0.048 Uiso 1 1 calc R
C1 C 0.1642(3) 0.3766(4) -0.3002(3) 0.0427(8) Uani 1 1 d .
H1 H 0.1675 0.4293 -0.3610 0.051 Uiso 1 1 calc R
C6 C 0.2947(2) 0.0762(4) -0.1364(2) 0.0360(6) Uani 1 1 d .
H6B H 0.3370 0.0671 -0.1856 0.043 Uiso 1 1 calc R
H6A H 0.2636 -0.0184 -0.1343 0.043 Uiso 1 1 calc R
C7 C 0.4325(2) 0.2951(4) -0.0315(2) 0.0389(7) Uani 1 1 d .
H7A H 0.4665 0.2727 -0.0872 0.047 Uiso 1 1 calc R
H7B H 0.3911 0.3771 -0.0533 0.047 Uiso 1 1 calc R
C8 C 0.4967(2) 0.3345(3) 0.0667(2) 0.0341(6) Uani 1 1 d .
C13 C 0.4650(2) 0.4150(4) 0.1457(3) 0.0385(7) Uani 1 1 d .
H13 H 0.4047 0.4482 0.1362 0.046 Uiso 1 1 calc R
C12 C 0.5237(2) 0.4455(4) 0.2386(2) 0.0412(7) Uani 1 1 d .
H12 H 0.5023 0.4982 0.2912 0.049 Uiso 1 1 calc R
C11 C 0.6138(2) 0.3976(4) 0.2527(3) 0.0416(7) Uani 1 1 d .
H11 H 0.6526 0.4169 0.3151 0.050 Uiso 1 1 calc R
C10 C 0.6458(2) 0.3211(4) 0.1740(3) 0.0433(7) Uani 1 1 d .
H10 H 0.7066 0.2905 0.1830 0.052 Uiso 1 1 calc R
C9 C 0.5873(2) 0.2896(3) 0.0812(2) 0.0386(7) Uani 1 1 d .
H9 H 0.6094 0.2379 0.0285 0.046 Uiso 1 1 calc R
C15 C 0.1662(3) 0.6181(4) 0.0760(3) 0.0476(8) Uani 1 1 d .
N1 N 0.09460(19) 0.4025(3) -0.2478(2) 0.0362(6) Uani 1 1 d .
O2 O 0.13745(19) 0.7040(3) -0.11511(18) 0.0548(7) Uani 1 1 d .
O1 O 0.02921(17) 0.7781(3) -0.0038(2) 0.0560(7) Uani 1 1 d .
O3 O 0.1801(2) 0.8887(3) 0.0192(2) 0.0576(7) Uani 1 1 d .
F1 F 0.1162(2) 0.4942(3) 0.0589(2) 0.0715(7) Uani 1 1 d .
F2 F 0.25206(19) 0.5853(4) 0.0729(3) 0.0953(11) Uani 1 1 d .
F3 F 0.16053(17) 0.6593(3) 0.17305(16) 0.0621(6) Uani 1 1 d .
S1 S 0.12355(5) 0.76366(9) -0.01712(6) 0.0363(2) Uani 1 1 d .
Se1 Se 0.36392(2) 0.11926(3) 0.00210(2) 0.03434(15) Uani 1 1 d .

loop_
_atom_site_aniso_label
_atom_site_aniso_U_11
_atom_site_aniso_U_22
_atom_site_aniso_U_33
_atom_site_aniso_U_23
_atom_site_aniso_U_13
_atom_site_aniso_U_12
C14 0.0513(18) 0.0347(17) 0.0516(19) 0.0011(15) -0.0069(15) 0.0049(15)
C5 0.0380(15) 0.0410(18) 0.0391(16) 0.0008(14) 0.0093(12) -0.0026(14)
C4 0.0425(16) 0.0386(18) 0.0349(15) 0.0056(13) 0.0087(12) -0.0072(13)
C3 0.0379(14) 0.0268(14) 0.0314(14) -0.0045(11) 0.0045(11) -0.0083(12)
C2 0.0483(17) 0.0436(19) 0.0318(15) 0.0018(13) 0.0145(13) -0.0004(14)
C1 0.0554(19) 0.0399(18) 0.0338(15) 0.0048(13) 0.0103(14) -0.0043(15)
C6 0.0400(15) 0.0325(16) 0.0349(15) -0.0026(12) 0.0039(12) -0.0037(13)
C7 0.0498(17) 0.0310(16) 0.0344(15) 0.0043(13) 0.0030(13) -0.0106(14)
C8 0.0441(15) 0.0245(14) 0.0337(14) 0.0025(12) 0.0062(12) -0.0057(13)
C13 0.0364(15) 0.0365(16) 0.0418(17) 0.0006(13) 0.0045(13) -0.0020(13)
C12 0.0477(17) 0.0408(17) 0.0365(16) -0.0080(14) 0.0107(13) -0.0027(15)
C11 0.0462(17) 0.0374(17) 0.0380(17) -0.0045(13) -0.0026(14) -0.0052(14)
C10 0.0418(16) 0.0347(17) 0.0515(19) -0.0035(15) 0.0019(14) 0.0037(14)
C9 0.0490(17) 0.0263(15) 0.0410(16) -0.0049(12) 0.0086(13) 0.0022(13)
C15 0.0445(18) 0.046(2) 0.051(2) 0.0026(15) 0.0013(15) 0.0049(15)
N1 0.0422(14) 0.0278(13) 0.0363(13) -0.0007(10) -0.0004(11) -0.0049(11)
O2 0.0653(15) 0.0644(18) 0.0354(12) -0.0091(12) 0.0106(11) -0.0034(14)
O1 0.0486(14) 0.0606(18) 0.0612(16) 0.0214(13) 0.0162(12) 0.0086(12)
O3 0.081(2) 0.0413(15) 0.0539(15) -0.0062(11) 0.0220(14) -0.0236(13)
F1 0.1035(19) 0.0340(12) 0.0736(16) 0.0038(11) 0.0049(14) -0.0086(12)
F2 0.0581(15) 0.123(3) 0.108(2) 0.043(2) 0.0222(15) 0.0424(17)
F3 0.0728(14) 0.0732(16) 0.0377(10) 0.0064(11) 0.0011(10) -0.0100(13)
S1 0.0423(4) 0.0314(4) 0.0362(4) -0.0005(3) 0.0090(3) -0.0014(3)
Se1 0.0425(2) 0.0266(2) 0.0326(2) 0.00327(11) 0.00227(14) -0.00373(12)

loop_
_atom_type_symbol
_atom_type_description
_atom_type_scat_dispersion_real
_atom_type_scat_dispersion_imag
_atom_type_scat_source
C C 0.0181 0.0091 'International Tables Vol C Tables 4.2.6.8 and 6.1.1.4'
H H 0.0000 0.0000 'International Tables Vol C Tables 4.2.6.8 and 6.1.1.4'
N N 0.0311 0.0180 'International Tables Vol C Tables 4.2.6.8 and 6.1.1.4'
O O 0.0492 0.0322 'International Tables Vol C Tables 4.2.6.8 and 6.1.1.4'
F F 0.0727 0.0534 'International Tables Vol C Tables 4.2.6.8 and 6.1.1.4'
S S 0.3331 0.5567 'International Tables Vol C Tables 4.2.6.8 and 6.1.1.4'
Se Se -0.7943 1.1372 'International Tables Vol C Tables 4.2.6.8 and 6.1.1.4'

loop_
_geom_angle_atom_site_label_1
_geom_angle_atom_site_label_2
_geom_angle_atom_site_label_3
_geom_angle
N1 C5 C4 120.8(3)
C5 C4 C3 120.5(3)
C4 C3 C2 116.9(3)
C4 C3 C6 121.4(3)
C2 C3 C6 121.7(3)
C1 C2 C3 120.9(3)
N1 C1 C2 120.6(3)
C3 C6 Se1 112.7(2)
C8 C7 Se1 106.14(19)
C9 C8 C13 119.1(3)
C9 C8 C7 120.7(3)
C13 C8 C7 120.3(3)
C12 C13 C8 120.1(3)
C11 C12 C13 120.2(3)
C10 C11 C12 119.8(3)
C11 C10 C9 120.2(3)
C8 C9 C10 120.6(3)
F2 C15 F3 107.7(3)
F2 C15 F1 108.8(3)
F3 C15 F1 105.7(3)
F2 C15 S1 111.8(3)
F3 C15 S1 111.2(3)
F1 C15 S1 111.5(3)
C1 N1 C5 120.3(3)
C1 N1 C14 120.6(3)
C5 N1 C14 119.1(3)
O2 S1 O3 115.21(16)
O2 S1 O1 115.22(17)
O3 S1 O1 114.49(18)
O2 S1 C15 103.77(18)
O3 S1 C15 102.98(18)
O1 S1 C15 102.74(16)
C6 Se1 C7 99.52(13)

loop_
_geom_bond_atom_site_label_1
_geom_bond_atom_site_label_2
_geom_bond_distance
C14 N1 1.476(4)
C5 N1 1.347(4)
C5 C4 1.375(5)
C4 C3 1.383(4)
C3 C2 1.404(4)
C3 C6 1.483(4)
C2 C1 1.359(5)
C1 N1 1.345(5)
C6 Se1 1.959(3)
C7 C8 1.503(4)
C7 Se1 1.965(3)
C8 C9 1.383(5)
C8 C13 1.398(5)
C13 C12 1.395(5)
C12 C11 1.385(5)
C11 C10 1.380(5)
C10 C9 1.394(5)
C15 F2 1.312(5)
C15 F3 1.332(4)
C15 F1 1.334(4)
C15 S1 1.823(4)
O2 S1 1.428(3)
O1 S1 1.441(3)
O3 S1 1.434(3)

loop_
_cod_related_entry_id
_cod_related_entry_database
_cod_related_entry_code
1 ChemSpider 30659347
